data_4326592
loop_
_publ_author_name
'Christopher J. Adams'
'M. Carmen Mu\~noz'
'Rachel E. Waddington'
'Jos\'e Antonio Real'

_publ_section_title
;
 Cooperative Spin Transition in the Two-Dimensional Coordination Polymer
 [Fe(4,4'-bipyridine)2(NCX)2].4CHCl3 (X = S, Se)
;
_journal_name_full 'Inorganic Chemistry'
_journal_page_first 10633
_journal_page_last 10642
_journal_paper_doi 10.1021/ic200932w
_journal_volume 50
_journal_year 2011
_chemical_formula_sum 'C26 H20 Cl12 Fe N6 Se2'
_chemical_formula_weight 1055.65
_chemical_name_systematic
; 
 ? 
;
_space_group_IT_number 13
_symmetry_cell_setting monoclinic
_symmetry_space_group_name_Hall '-P 2yc'
_symmetry_space_group_name_H-M 'P 1 2/c 1'
_atom_sites_solution_hydrogens geom
_atom_sites_solution_primary direct
_atom_sites_solution_secondary difmap
_audit_creation_method SHELXL-97
_cell_angle_alpha 90.00
_cell_angle_beta 117.939(19)
_cell_angle_gamma 90.00
_cell_formula_units_Z 2
_cell_length_a 11.499(5)
_cell_length_b 11.505(4)
_cell_length_c 17.854(5)
_cell_measurement_temperature 200(2)
_cell_volume 2086.7(14)
_computing_cell_refinement 'Bruker SAINT'
_computing_data_collection 'Bruker APEX2'
_computing_data_reduction 'Bruker SAINT'
_computing_molecular_graphics 'Bruker SHELXTL'
_computing_publication_material 'Bruker SHELXTL'
_computing_structure_refinement 'SHELXL-97 (Sheldrick, 1997)'
_computing_structure_solution 'SHELXS-97 (Sheldrick, 1990)'
_diffrn_ambient_temperature 200(2)
_diffrn_measured_fraction_theta_full 0.999
_diffrn_measured_fraction_theta_max 0.999
_diffrn_measurement_device_type 'Bruker APEX-II CCD'
_diffrn_measurement_method '\f and \w scans'
_diffrn_radiation_monochromator graphite
_diffrn_radiation_source 'fine-focus sealed tube'
_diffrn_radiation_type MoK\a
_diffrn_radiation_wavelength 0.71073
_diffrn_reflns_av_R_equivalents 0.0000
_diffrn_reflns_av_sigmaI/netI 0.0323
_diffrn_reflns_limit_h_max 11
_diffrn_reflns_limit_h_min -11
_diffrn_reflns_limit_k_max 0
_diffrn_reflns_limit_k_min -11
_diffrn_reflns_limit_l_max 10
_diffrn_reflns_limit_l_min -17
_diffrn_reflns_number 2164
_diffrn_reflns_theta_full 20.73
_diffrn_reflns_theta_max 20.73
_diffrn_reflns_theta_min 1.77
_diffrn_standards_number 0
_exptl_absorpt_coefficient_mu 2.902
_exptl_absorpt_correction_T_max 0.8685
_exptl_absorpt_correction_T_min 0.7601
_exptl_absorpt_correction_type multi-scan
_exptl_absorpt_process_details twinabs
_exptl_crystal_colour Orange
_exptl_crystal_density_diffrn 1.680
_exptl_crystal_description Prism
_exptl_crystal_F_000 1032
_exptl_crystal_size_max 0.10
_exptl_crystal_size_mid 0.10
_exptl_crystal_size_min 0.05
_refine_diff_density_max 1.231
_refine_diff_density_min -0.628
_refine_diff_density_rms 0.100
_refine_ls_extinction_method none
_refine_ls_goodness_of_fit_ref 1.048
_refine_ls_hydrogen_treatment constr
_refine_ls_matrix_type full
_refine_ls_number_parameters 242
_refine_ls_number_reflns 2164
_refine_ls_number_restraints 0
_refine_ls_restrained_S_all 1.048
_refine_ls_R_factor_all 0.0614
_refine_ls_R_factor_gt 0.0530
_refine_ls_shift/su_max 0.000
_refine_ls_shift/su_mean 0.000
_refine_ls_structure_factor_coef Fsqd
_refine_ls_weighting_details 'calc w=1/[\s^2^(Fo^2^)+(0.0950P)^2^+4.3759P] where P=(Fo^2^+2Fc^2^)/3'
_refine_ls_weighting_scheme calc
_refine_ls_wR_factor_gt 0.1353
_refine_ls_wR_factor_ref 0.1408
_reflns_number_gt 1908
_reflns_number_total 2164
_reflns_threshold_expression >2sigma(I)
_cod_data_source_file ic200932w_si_002_1.cif
_cod_data_source_block NCSe@200K
_cod_original_cell_volume 2086.7(13)
_cod_database_code 4326592

loop_
_symmetry_equiv_pos_as_xyz
'x, y, z'
'-x, y, -z+1/2'
'-x, -y, -z'
'x, -y, z-1/2'

loop_
_atom_site_label
_atom_site_type_symbol
_atom_site_fract_x
_atom_site_fract_y
_atom_site_fract_z
_atom_site_U_iso_or_equiv
_atom_site_adp_type
_atom_site_occupancy
_atom_site_symmetry_multiplicity
_atom_site_calc_flag
_atom_site_refinement_flags
Se1 Se 0.67610(13) -0.31607(12) 0.06643(7) 0.0595(4) Uani 1 1 d .
Fe1 Fe 0.5000 -0.31338(16) -0.2500 0.0194(4) Uani 1 2 d S
N1 N 0.3080(6) -0.3137(6) -0.2480(5) 0.0240(15) Uani 1 1 d .
N2 N 0.5000 -0.1237(8) -0.2500 0.023(2) Uani 1 2 d S
N3 N 0.5000 -0.5089(8) -0.2500 0.020(2) Uani 1 2 d S
N4 N 0.5976(7) -0.3072(6) -0.1148(5) 0.0237(16) Uani 1 1 d .
C1 C 0.2028(9) -0.2704(9) -0.3126(6) 0.036(3) Uani 1 1 d .
H1A H 0.2121 -0.2375 -0.3583 0.044 Uiso 1 1 calc R
C2 C 0.0775(9) -0.2704(9) -0.3171(6) 0.039(3) Uani 1 1 d .
H2A H 0.0029 -0.2419 -0.3659 0.047 Uiso 1 1 calc R
C3 C 0.0660(9) -0.3122(9) -0.2498(6) 0.031(2) Uani 1 1 d .
C4 C 0.1750(10) -0.3568(9) -0.1813(7) 0.044(3) Uani 1 1 d .
H4A H 0.1698 -0.3870 -0.1334 0.053 Uiso 1 1 calc R
C5 C 0.2937(9) -0.3559(8) -0.1851(6) 0.034(2) Uani 1 1 d .
H5A H 0.3690 -0.3883 -0.1387 0.040 Uiso 1 1 calc R
C11 C 0.4597(9) -0.0616(8) -0.2040(6) 0.032(2) Uani 1 1 d .
H11A H 0.4294 -0.1024 -0.1702 0.039 Uiso 1 1 calc R
C12 C 0.4587(9) 0.0582(8) -0.2018(6) 0.031(2) Uani 1 1 d .
H12A H 0.4292 0.0971 -0.1669 0.038 Uiso 1 1 calc R
C13 C 0.5000 0.1208(11) -0.2500 0.026(3) Uani 1 2 d S
C17 C 0.5400(11) -0.5672(8) -0.1790(7) 0.044(3) Uani 1 1 d .
H17A H 0.5717 -0.5251 -0.1274 0.053 Uiso 1 1 calc R
C18 C 0.5382(10) -0.6878(8) -0.1762(6) 0.041(3) Uani 1 1 d .
H18A H 0.5629 -0.7269 -0.1240 0.049 Uiso 1 1 calc R
C19 C 0.5000 0.2499(11) -0.2500 0.024(3) Uani 1 2 d S
C23 C 0.6295(8) -0.3082(8) -0.0436(7) 0.027(2) Uani 1 1 d .
Cl1 Cl -0.0335(15) -0.6895(15) -0.0349(5) 0.221(6) Uani 0.68 1 d P
Cl2 Cl -0.1143(15) -0.5934(9) -0.1961(9) 0.195(8) Uani 0.68 1 d P
Cl3 Cl -0.1381(8) -0.8269(8) -0.1769(7) 0.162(4) Uani 0.68 1 d P
C25 C -0.0407(15) -0.6972(14) -0.1248(10) 0.093(5) Uani 1 1 d .
H25 H 0.0493 -0.7082 -0.1192 0.112 Uiso 1 1 d R
Cl1' Cl -0.135(3) -0.675(4) -0.2187(10) 0.27(2) Uani 0.32 1 d P
Cl2' Cl -0.088(2) -0.7843(13) -0.0737(12) 0.131(6) Uani 0.32 1 d P
Cl3' Cl -0.026(4) -0.5467(16) -0.070(2) 0.251(16) Uani 0.32 1 d P
Cl4 Cl 0.3766(4) -0.1175(3) -0.0236(2) 0.0740(10) Uani 1 1 d .
Cl5 Cl 0.1884(5) 0.0010(5) 0.0123(3) 0.1311(18) Uani 1 1 d .
Cl6 Cl 0.1559(4) -0.0094(4) -0.1593(2) 0.0997(13) Uani 1 1 d .
C26 C 0.2649(13) -0.0008(12) -0.0515(8) 0.066(3) Uani 1 1 d .
H26 H 0.3160 0.0730 -0.0413 0.080 Uiso 1 1 calc R

loop_
_atom_site_aniso_label
_atom_site_aniso_U_11
_atom_site_aniso_U_22
_atom_site_aniso_U_33
_atom_site_aniso_U_23
_atom_site_aniso_U_13
_atom_site_aniso_U_12
Se1 0.0812(9) 0.0623(8) 0.0339(6) 0.0031(6) 0.0260(7) -0.0019(8)
Fe1 0.0176(9) 0.0157(9) 0.0297(10) 0.000 0.0150(8) 0.000
N1 0.022(4) 0.026(4) 0.033(4) 0.005(4) 0.020(4) 0.006(4)
N2 0.032(6) 0.020(6) 0.031(6) 0.000 0.027(5) 0.000
N3 0.023(5) 0.018(6) 0.023(6) 0.000 0.014(5) 0.000
N4 0.016(4) 0.023(4) 0.036(5) -0.004(4) 0.015(4) -0.002(3)
C1 0.037(7) 0.044(7) 0.046(7) 0.010(5) 0.035(6) 0.006(5)
C2 0.024(6) 0.058(8) 0.043(6) 0.019(5) 0.021(5) 0.018(5)
C3 0.025(5) 0.023(4) 0.045(6) -0.004(5) 0.018(5) -0.004(5)
C4 0.037(7) 0.061(7) 0.044(6) 0.009(5) 0.027(6) -0.004(6)
C5 0.028(6) 0.040(6) 0.039(6) 0.013(5) 0.020(5) 0.011(4)
C11 0.041(6) 0.020(6) 0.044(6) 0.000(5) 0.026(5) -0.011(5)
C12 0.047(6) 0.020(6) 0.040(6) -0.003(5) 0.030(5) -0.004(5)
C13 0.027(7) 0.020(8) 0.030(7) 0.000 0.012(6) 0.000
C17 0.068(7) 0.015(6) 0.050(6) 0.001(5) 0.029(6) 0.008(5)
C18 0.061(7) 0.031(6) 0.035(5) 0.005(5) 0.027(5) 0.000(6)
C19 0.031(7) 0.017(7) 0.030(8) 0.000 0.021(6) 0.000
C23 0.020(5) 0.020(5) 0.037(6) 0.004(5) 0.011(4) 0.004(4)
Cl1 0.247(14) 0.331(19) 0.061(5) -0.016(7) 0.051(7) 0.007(14)
Cl2 0.178(12) 0.138(9) 0.230(17) 0.124(10) 0.064(11) 0.041(8)
Cl3 0.111(6) 0.141(7) 0.208(10) -0.056(7) 0.052(6) -0.009(5)
C25 0.059(8) 0.109(13) 0.091(11) 0.047(9) 0.018(8) -0.001(9)
Cl1' 0.123(16) 0.62(7) 0.029(7) 0.08(2) -0.004(9) -0.08(3)
Cl2' 0.185(18) 0.081(11) 0.123(13) 0.047(9) 0.070(14) 0.012(10)
Cl3' 0.44(5) 0.065(11) 0.33(4) -0.039(16) 0.25(4) -0.04(2)
Cl4 0.103(3) 0.062(2) 0.0637(19) 0.0032(17) 0.0450(19) 0.0073(19)
Cl5 0.116(4) 0.169(5) 0.151(4) 0.007(4) 0.098(4) 0.014(4)
Cl6 0.084(3) 0.100(3) 0.082(2) 0.004(2) 0.011(2) -0.010(2)
C26 0.070(8) 0.061(8) 0.066(7) 0.001(6) 0.030(6) -0.017(7)

loop_
_atom_type_symbol
_atom_type_description
_atom_type_scat_dispersion_real
_atom_type_scat_dispersion_imag
_atom_type_scat_source
C C 0.0033 0.0016 'International Tables Vol C Tables 4.2.6.8 and 6.1.1.4'
H H 0.0000 0.0000 'International Tables Vol C Tables 4.2.6.8 and 6.1.1.4'
Cl Cl 0.1484 0.1585 'International Tables Vol C Tables 4.2.6.8 and 6.1.1.4'
Fe Fe 0.3463 0.8444 'International Tables Vol C Tables 4.2.6.8 and 6.1.1.4'
N N 0.0061 0.0033 'International Tables Vol C Tables 4.2.6.8 and 6.1.1.4'
Se Se -0.0929 2.2259 'International Tables Vol C Tables 4.2.6.8 and 6.1.1.4'

loop_
_geom_angle_atom_site_label_1
_geom_angle_atom_site_label_2
_geom_angle_atom_site_label_3
_geom_angle
_geom_angle_site_symmetry_1
_geom_angle_site_symmetry_3
N4 Fe1 N4 176.2(4) . 2_654
N4 Fe1 N2 88.1(2) . .
N4 Fe1 N2 88.1(2) 2_654 .
N4 Fe1 N1 89.0(3) . .
N4 Fe1 N1 91.0(3) 2_654 .
N2 Fe1 N1 90.09(19) . .
N4 Fe1 N1 91.0(3) . 2_654
N4 Fe1 N1 89.0(3) 2_654 2_654
N2 Fe1 N1 90.09(19) . 2_654
N1 Fe1 N1 179.8(4) . 2_654
N4 Fe1 N3 91.9(2) . .
N4 Fe1 N3 91.9(2) 2_654 .
N2 Fe1 N3 180.000(2) . .
N1 Fe1 N3 89.91(19) . .
N1 Fe1 N3 89.91(19) 2_654 .
C5 N1 C1 117.4(7) . .
C5 N1 Fe1 122.8(6) . .
C1 N1 Fe1 119.8(6) . .
C11 N2 C11 114.7(11) 2_654 .
C11 N2 Fe1 122.6(5) 2_654 .
C11 N2 Fe1 122.6(5) . .
C17 N3 C17 118.5(11) . 2_654
C17 N3 Fe1 120.7(6) . .
C17 N3 Fe1 120.7(6) 2_654 .
C23 N4 Fe1 168.4(7) . .
N1 C1 C2 123.1(9) . .
N1 C1 H1A 118.4 . .
C2 C1 H1A 118.4 . .
C3 C2 C1 118.2(9) . .
C3 C2 H2A 120.9 . .
C1 C2 H2A 120.9 . .
C2 C3 C4 119.6(8) . .
C2 C3 C3 120.6(10) . 2_554
C4 C3 C3 119.9(10) . 2_554
C3 C4 C5 117.2(9) . .
C3 C4 H4A 121.4 . .
C5 C4 H4A 121.4 . .
N1 C5 C4 124.4(9) . .
N1 C5 H5A 117.8 . .
C4 C5 H5A 117.8 . .
N2 C11 C12 124.5(9) . .
N2 C11 H11A 117.8 . .
C12 C11 H11A 117.8 . .
C13 C12 C11 120.0(9) . .
C13 C12 H12A 120.0 . .
C11 C12 H12A 120.0 . .
C12 C13 C12 116.3(12) . 2_654
C12 C13 C19 121.8(6) . .
C12 C13 C19 121.8(6) 2_654 .
N3 C17 C18 122.8(9) . .
N3 C17 H17A 118.6 . .
C18 C17 H17A 118.6 . .
C19 C18 C17 119.2(9) 1_545 .
C19 C18 H18A 120.4 1_545 .
C17 C18 H18A 120.4 . .
C18 C19 C18 117.4(12) 1_565 2_664
C18 C19 C13 121.3(6) 1_565 .
C18 C19 C13 121.3(6) 2_664 .
N4 C23 Se1 177.5(9) . .
Cl2' Cl1 C25 68.0(10) . .
Cl2' Cl1 Cl3' 133.2(15) . .
C25 Cl1 Cl3' 71.1(12) . .
Cl1' Cl2 C25 64.9(15) . .
Cl1' Cl2 Cl3' 125.9(17) . .
C25 Cl2 Cl3' 62.4(10) . .
Cl2' Cl3 C25 53.8(8) . .
Cl2' Cl3 Cl1' 95.7(10) . .
C25 Cl3 Cl1' 48.2(8) . .
Cl1' C25 Cl1 141.3(19) . .
Cl1' C25 Cl2' 118.0(17) . .
Cl1 C25 Cl2' 47.7(8) . .
Cl1' C25 Cl2 36.3(18) . .
Cl1 C25 Cl2 120.5(14) . .
Cl2' C25 Cl2 133.9(14) . .
Cl1' C25 Cl3 68.5(18) . .
Cl1 C25 Cl3 106.9(11) . .
Cl2' C25 Cl3 59.6(10) . .
Cl2 C25 Cl3 103.0(10) . .
Cl1' C25 Cl3' 104(2) . .
Cl1 C25 Cl3' 59.3(12) . .
Cl2' C25 Cl3' 103.9(15) . .
Cl2 C25 Cl3' 68.8(12) . .
Cl3 C25 Cl3' 149.5(16) . .
Cl1' C25 H25 107.4 . .
Cl1 C25 H25 110.4 . .
Cl2' C25 H25 118.4 . .
Cl2 C25 H25 107.5 . .
Cl3 C25 H25 107.8 . .
Cl3' C25 H25 102.7 . .
Cl2 Cl1' C25 78.8(17) . .
Cl2 Cl1' Cl3 138.0(19) . .
C25 Cl1' Cl3 63.3(14) . .
Cl1 Cl2' C25 64.4(10) . .
Cl1 Cl2' Cl3 130.4(13) . .
C25 Cl2' Cl3 66.6(10) . .
Cl1 Cl3' C25 49.5(7) . .
Cl1 Cl3' Cl2 93.8(11) . .
C25 Cl3' Cl2 48.8(8) . .
Cl5 C26 Cl6 113.8(7) . .
Cl5 C26 Cl4 110.5(7) . .
Cl6 C26 Cl4 108.7(7) . .
Cl5 C26 H26 107.9 . .
Cl6 C26 H26 107.9 . .
Cl4 C26 H26 107.9 . .

loop_
_geom_bond_atom_site_label_1
_geom_bond_atom_site_label_2
_geom_bond_distance
_geom_bond_site_symmetry_2
Se1 C23 1.779(11) .
Fe1 N4 2.133(8) .
Fe1 N4 2.133(8) 2_654
Fe1 N2 2.182(10) .
Fe1 N1 2.225(6) .
Fe1 N1 2.225(6) 2_654
Fe1 N3 2.250(10) .
N1 C5 1.302(11) .
N1 C1 1.317(12) .
N2 C11 1.326(11) 2_654
N2 C11 1.326(11) .
N3 C17 1.311(11) .
N3 C17 1.311(11) 2_654
N4 C23 1.147(10) .
C1 C2 1.405(13) .
C1 H1A 0.9500 .
C2 C3 1.357(13) .
C2 H2A 0.9500 .
C3 C4 1.376(14) .
C3 C3 1.515(17) 2_554
C4 C5 1.398(13) .
C4 H4A 0.9500 .
C5 H5A 0.9500 .
C11 C12 1.378(12) .
C11 H11A 0.9500 .
C12 C13 1.367(11) .
C12 H12A 0.9500 .
C13 C12 1.367(11) 2_654
C13 C19 1.486(16) .
C17 C18 1.389(13) .
C17 H17A 0.9500 .
C18 C19 1.378(12) 1_545
C18 H18A 0.9500 .
C19 C18 1.378(12) 1_565
C19 C18 1.378(12) 2_664
Cl1 Cl2' 1.288(19) .
Cl1 C25 1.571(17) .
Cl1 Cl3' 1.78(3) .
Cl2 Cl1' 1.00(5) .
Cl2 C25 1.659(16) .
Cl2 Cl3' 2.05(3) .
Cl3 Cl2' 1.73(2) .
Cl3 C25 1.836(18) .
Cl3 Cl1' 1.91(4) .
C25 Cl1' 1.53(2) .
C25 Cl2' 1.62(2) .
C25 Cl3' 1.95(3) .
C25 H25 1.0000 .
Cl4 C26 1.762(14) .
Cl5 C26 1.734(14) .
Cl6 C26 1.740(12) .
C26 H26 1.0000 .
